data_4036497
loop_
_publ_author_name
'Lvov, Andrey G.'
'Shirinian, Valerii Z.'
'Zakharov, Alexey V.'
'Krayushkin, Mikhail M.'
'Kachala, Vadim V.'
'Zavarzin, Igor V.'

_publ_section_title
;
 General Photoinduced Sequential Electrocyclization/[1,9]-Sigmatropic
 Rearrangement/Ring-Opening Reaction of Diarylethenes.
;
_journal_issue 22
_journal_name_full 'The Journal of organic chemistry'
_journal_page_first 11491
_journal_page_last 11500
_journal_paper_doi 10.1021/acs.joc.5b02237
_journal_volume 80
_journal_year 2015
_chemical_formula_moiety 'C21 H17 N O S'
_chemical_formula_sum 'C21 H17 N O S'
_chemical_formula_weight 331.42
_space_group_crystal_system triclinic
_space_group_IT_number 2
_space_group_name_Hall '-P 1'
_space_group_name_H-M_alt 'P -1'
_atom_sites_solution_hydrogens mixed
_audit_creation_method SHELXL-2014/6
_cell_angle_alpha 80.906(2)
_cell_angle_beta 68.2812(14)
_cell_angle_gamma 68.3448(13)
_cell_formula_units_Z 2
_cell_length_a 8.7176(7)
_cell_length_b 8.9415(11)
_cell_length_c 11.6509(9)
_cell_measurement_reflns_used 815
_cell_measurement_temperature 120(2)
_cell_measurement_theta_max 26
_cell_measurement_theta_min 3
_cell_volume 783.91(13)
_computing_cell_refinement 'Bruker SAINT'
_computing_data_collection 'Bruker APEX II'
_computing_data_reduction 'Bruker SAINT'
_computing_molecular_graphics 'Bruker SHELXTL'
_computing_publication_material 'Bruker SHELXTL'
_computing_structure_refinement 'SHELXL-97 (Sheldrick, 1997)'
_computing_structure_solution 'SHELXS-97 (Sheldrick, 1997)'
_diffrn_ambient_temperature 120(2)
_diffrn_measured_fraction_theta_full 1.000
_diffrn_measured_fraction_theta_max 0.999
_diffrn_measurement_device_type 'Bruker APEX II CCD area detector''
_diffrn_measurement_method 'omega scans'
_diffrn_radiation_type MoK\a
_diffrn_radiation_wavelength 0.71073
_diffrn_reflns_av_R_equivalents 0.0285
_diffrn_reflns_av_unetI/netI 0.0437
_diffrn_reflns_Laue_measured_fraction_full 1.000
_diffrn_reflns_Laue_measured_fraction_max 0.999
_diffrn_reflns_limit_h_max 11
_diffrn_reflns_limit_h_min -11
_diffrn_reflns_limit_k_max 11
_diffrn_reflns_limit_k_min -11
_diffrn_reflns_limit_l_max 15
_diffrn_reflns_limit_l_min -15
_diffrn_reflns_number 8865
_diffrn_reflns_point_group_measured_fraction_full 1.000
_diffrn_reflns_point_group_measured_fraction_max 0.999
_diffrn_reflns_theta_full 25.242
_diffrn_reflns_theta_max 27.990
_diffrn_reflns_theta_min 1.882
_exptl_absorpt_coefficient_mu 0.213
_exptl_absorpt_correction_type multi-scan
_exptl_absorpt_process_details SADABS
_exptl_crystal_colour colorless
_exptl_crystal_density_diffrn 1.404
_exptl_crystal_description prism
_exptl_crystal_F_000 348
_exptl_crystal_size_max 0.350
_exptl_crystal_size_mid 0.210
_exptl_crystal_size_min 0.190
_exptl_transmission_factor_max 0.982
_exptl_transmission_factor_min 0.974
_refine_diff_density_max 0.523
_refine_diff_density_min -0.447
_refine_diff_density_rms 0.064
_refine_ls_extinction_method none
_refine_ls_goodness_of_fit_ref 1.031
_refine_ls_hydrogen_treatment mixed
_refine_ls_matrix_type full
_refine_ls_number_parameters 228
_refine_ls_number_reflns 3784
_refine_ls_number_restraints 4
_refine_ls_restrained_S_all 1.030
_refine_ls_R_factor_all 0.0701
_refine_ls_R_factor_gt 0.0565
_refine_ls_shift/su_max 0.000
_refine_ls_shift/su_mean 0.000
_refine_ls_structure_factor_coef Fsqd
_refine_ls_weighting_details 'w=1/[\s^2^(Fo^2^)+(0.0616P)^2^+0.7873P] where P=(Fo^2^+2Fc^2^)/3'
_refine_ls_weighting_scheme calc
_refine_ls_wR_factor_gt 0.1311
_refine_ls_wR_factor_ref 0.1401
_reflns_Friedel_coverage 0.000
_reflns_number_gt 3175
_reflns_number_total 3784
_reflns_threshold_expression I>2\s(I)
_cod_data_source_file jo5b02237_si_005.cif
_cod_data_source_block zav_135
_cod_database_code 4036497
_shelx_space_group_comment
;
The symmetry employed for this shelxl refinement is uniquely defined
by the following loop, which should always be used as a source of
symmetry information in preference to the above space-group names.
They are only intended as comments.
;
_shelx_estimated_absorpt_t_min 0.929
_shelx_estimated_absorpt_t_max 0.961
_shelxl_version_number 2014/6

loop_
_space_group_symop_operation_xyz
'x, y, z'
'-x, -y, -z'

loop_
_atom_site_label
_atom_site_type_symbol
_atom_site_fract_x
_atom_site_fract_y
_atom_site_fract_z
_atom_site_U_iso_or_equiv
_atom_site_adp_type
_atom_site_occupancy
_atom_site_site_symmetry_order
_atom_site_calc_flag
_atom_site_refinement_flags_posn
_atom_site_refinement_flags_adp
_atom_site_refinement_flags_occupancy
_atom_site_disorder_assembly
_atom_site_disorder_group
S1 S 0.95023(9) 0.24483(7) 0.29149(6) 0.01963(19) Uani 0.9539(18) 1 d D . P A 1
S1' S 1.0364(13) 0.2344(5) 0.2353(12) 0.01963(19) Uani 0.0461(18) 1 d D . P A 2
N1 N 0.8653(3) 0.4309(3) 0.09806(19) 0.0265(5) Uani 1 1 d . . . . .
C1 C 0.6013(3) 0.7129(3) 0.5141(2) 0.0256(5) Uani 1 1 d . . . . .
H1A H 0.5080 0.7884 0.4834 0.031 Uiso 1 1 calc R U . . .
H1B H 0.5493 0.6958 0.6043 0.031 Uiso 1 1 calc R U . . .
O2 O 0.7321(2) 0.9044(2) 0.52589(16) 0.0332(4) Uani 1 1 d . . . . .
C2A C 0.9087(3) 0.6664(3) 0.40286(19) 0.0183(4) Uani 1 1 d . . . . .
C2 C 0.7474(3) 0.7796(3) 0.4867(2) 0.0230(5) Uani 1 1 d . . . . .
C9 C 0.6842(3) 0.5518(3) 0.4474(2) 0.0233(5) Uani 1 1 d . . . . .
H9A H 0.6751 0.4611 0.5073 0.028 Uiso 1 1 calc R U . . .
H9B H 0.6264 0.5529 0.3883 0.028 Uiso 1 1 calc R U . . .
C3A C 1.0798(3) 0.6780(2) 0.34817(19) 0.0186(4) Uani 1 1 d . . . . .
C3 C 1.1239(3) 0.8062(3) 0.3697(2) 0.0234(5) Uani 1 1 d . . . . .
H3A H 1.0364 0.8906 0.4223 0.028 Uiso 1 1 calc R U . . .
C4 C 1.2923(3) 0.8095(3) 0.3149(2) 0.0279(5) Uani 1 1 d . . . . .
H4A H 1.3209 0.8955 0.3301 0.033 Uiso 1 1 calc R U . . .
C5 C 1.4198(3) 0.6872(3) 0.2377(2) 0.0239(5) Uani 1 1 d . . . . .
H5A H 1.5357 0.6903 0.2006 0.029 Uiso 1 1 calc R U . . .
C6A C 1.2111(3) 0.5530(3) 0.26868(19) 0.0172(4) Uani 1 1 d . . . . .
C6 C 1.3830(3) 0.5616(3) 0.2134(2) 0.0221(5) Uani 1 1 d . . . . .
H6A H 1.4728 0.4798 0.1593 0.027 Uiso 1 1 calc R U . . .
C7 C 1.1724(3) 0.4203(3) 0.24576(19) 0.0172(4) Uani 1 1 d . . . . .
C8 C 1.0056(3) 0.4132(2) 0.30235(19) 0.0159(4) Uani 1 1 d D . . . .
C8A C 0.8726(3) 0.5387(3) 0.38098(19) 0.0173(4) Uani 1 1 d . . . . .
C10 C 1.3153(3) 0.2910(3) 0.1603(2) 0.0282(5) Uani 1 1 d . . . . .
H10A H 1.2700 0.2071 0.1568 0.042 Uiso 1 1 calc R U . . .
H10B H 1.4141 0.2438 0.1910 0.042 Uiso 1 1 calc R U . . .
H10C H 1.3549 0.3378 0.0773 0.042 Uiso 1 1 calc R U . . .
C11 C 0.8717(3) 0.3029(3) 0.16319(19) 0.0172(4) Uani 1 1 d D . . . .
C12 C 0.8129(3) 0.1798(2) 0.13623(19) 0.0160(4) Uani 1 1 d . . . . .
C13 C 0.8082(3) 0.1777(3) 0.01801(19) 0.0187(4) Uani 1 1 d . . . . .
H13A H 0.8379 0.2567 -0.0422 0.022 Uiso 1 1 calc R U . . .
C14 C 0.7605(3) 0.0616(3) -0.0122(2) 0.0220(5) Uani 1 1 d . . . . .
H14A H 0.7596 0.0598 -0.0932 0.026 Uiso 1 1 calc R U . . .
C15 C 0.7139(3) -0.0524(3) 0.0763(2) 0.0226(5) Uani 1 1 d . . . . .
H15A H 0.6801 -0.1315 0.0559 0.027 Uiso 1 1 calc R U . . .
C16 C 0.7167(3) -0.0506(3) 0.1937(2) 0.0224(5) Uani 1 1 d . . . . .
H16A H 0.6844 -0.1285 0.2540 0.027 Uiso 1 1 calc R U . . .
C17 C 0.7663(3) 0.0644(3) 0.22425(19) 0.0185(4) Uani 1 1 d . . . . .
H17A H 0.7684 0.0646 0.3052 0.022 Uiso 1 1 calc R U . . .
H1N H 0.911(4) 0.488(3) 0.118(2) 0.026(7) Uiso 1 1 d . . . . .

loop_
_atom_site_aniso_label
_atom_site_aniso_U_11
_atom_site_aniso_U_22
_atom_site_aniso_U_33
_atom_site_aniso_U_23
_atom_site_aniso_U_13
_atom_site_aniso_U_12
S1 0.0293(4) 0.0168(3) 0.0222(3) 0.0034(2) -0.0160(3) -0.0125(2)
S1' 0.0293(4) 0.0168(3) 0.0222(3) 0.0034(2) -0.0160(3) -0.0125(2)
N1 0.0357(12) 0.0304(11) 0.0269(10) 0.0072(8) -0.0173(9) -0.0226(9)
C1 0.0207(11) 0.0276(12) 0.0180(10) 0.0003(9) -0.0037(9) 0.0000(9)
O2 0.0404(11) 0.0215(9) 0.0288(9) -0.0094(7) -0.0096(8) 0.0007(8)
C2A 0.0224(11) 0.0161(10) 0.0139(9) -0.0007(8) -0.0091(8) -0.0009(8)
C2 0.0244(12) 0.0210(11) 0.0166(10) -0.0001(8) -0.0081(9) 0.0010(9)
C9 0.0193(11) 0.0273(12) 0.0228(11) 0.0013(9) -0.0076(9) -0.0077(9)
C3A 0.0267(12) 0.0158(10) 0.0171(10) 0.0046(8) -0.0131(9) -0.0077(9)
C3 0.0308(13) 0.0176(10) 0.0266(11) 0.0008(9) -0.0154(10) -0.0083(9)
C4 0.0374(14) 0.0231(11) 0.0363(13) 0.0094(10) -0.0233(12) -0.0179(10)
C5 0.0254(12) 0.0289(12) 0.0261(11) 0.0116(9) -0.0142(10) -0.0182(10)
C6A 0.0217(11) 0.0191(10) 0.0162(10) 0.0048(8) -0.0108(8) -0.0107(8)
C6 0.0224(11) 0.0268(11) 0.0194(10) 0.0051(9) -0.0094(9) -0.0108(9)
C7 0.0175(10) 0.0196(10) 0.0147(9) -0.0014(8) -0.0070(8) -0.0046(8)
C8 0.0223(11) 0.0134(9) 0.0177(10) 0.0017(8) -0.0116(8) -0.0083(8)
C8A 0.0144(10) 0.0215(10) 0.0148(9) 0.0044(8) -0.0068(8) -0.0047(8)
C10 0.0226(12) 0.0321(13) 0.0262(12) -0.0131(10) -0.0035(10) -0.0049(10)
C11 0.0169(10) 0.0207(10) 0.0159(9) 0.0012(8) -0.0064(8) -0.0082(8)
C12 0.0144(10) 0.0170(10) 0.0172(10) -0.0010(8) -0.0057(8) -0.0056(8)
C13 0.0180(10) 0.0228(11) 0.0152(10) 0.0029(8) -0.0053(8) -0.0084(9)
C14 0.0223(11) 0.0284(12) 0.0156(10) -0.0040(9) -0.0072(9) -0.0069(9)
C15 0.0256(12) 0.0231(11) 0.0237(11) -0.0038(9) -0.0094(9) -0.0108(9)
C16 0.0276(12) 0.0228(11) 0.0210(11) 0.0040(9) -0.0095(9) -0.0136(9)
C17 0.0217(11) 0.0226(11) 0.0139(9) -0.0002(8) -0.0067(8) -0.0099(9)

loop_
_atom_type_symbol
_atom_type_description
_atom_type_scat_dispersion_real
_atom_type_scat_dispersion_imag
_atom_type_scat_source
C C 0.0033 0.0016 'International Tables Vol C Tables 4.2.6.8 and 6.1.1.4'
H H 0.0000 0.0000 'International Tables Vol C Tables 4.2.6.8 and 6.1.1.4'
O O 0.0106 0.0060 'International Tables Vol C Tables 4.2.6.8 and 6.1.1.4'
S S 0.1246 0.1234 'International Tables Vol C Tables 4.2.6.8 and 6.1.1.4'
N N 0.0061 0.0033 'International Tables Vol C Tables 4.2.6.8 and 6.1.1.4'

loop_
_geom_angle_atom_site_label_1
_geom_angle_atom_site_label_2
_geom_angle_atom_site_label_3
_geom_angle
C8 S1 C11 102.13(9)
C8 S1' C11 102.08(12)
C11 N1 H1N 112.1(18)
C2 C1 C9 106.53(18)
C2 C1 H1A 110.4
C9 C1 H1A 110.4
C2 C1 H1B 110.4
C9 C1 H1B 110.4
H1A C1 H1B 108.6
C8A C2A C3A 121.49(19)
C8A C2A C2 109.7(2)
C3A C2A C2 128.9(2)
O2 C2 C2A 127.3(2)
O2 C2 C1 125.4(2)
C2A C2 C1 107.27(19)
C8A C9 C1 104.09(18)
C8A C9 H9A 110.9
C1 C9 H9A 110.9
C8A C9 H9B 110.9
C1 C9 H9B 110.9
H9A C9 H9B 109.0
C3 C3A C6A 119.3(2)
C3 C3A C2A 123.4(2)
C6A C3A C2A 117.25(19)
C4 C3 C3A 120.6(2)
C4 C3 H3A 119.7
C3A C3 H3A 119.7
C3 C4 C5 119.8(2)
C3 C4 H4A 120.1
C5 C4 H4A 120.1
C6 C5 C4 121.6(2)
C6 C5 H5A 119.2
C4 C5 H5A 119.2
C3A C6A C6 118.29(19)
C3A C6A C7 121.02(19)
C6 C6A C7 120.7(2)
C5 C6 C6A 120.3(2)
C5 C6 H6A 119.8
C6A C6 H6A 119.8
C8 C7 C6A 119.56(19)
C8 C7 C10 121.22(19)
C6A C7 C10 119.22(19)
C7 C8 C8A 119.88(19)
C7 C8 S1 122.84(16)
C8A C8 S1 117.11(16)
C7 C8 S1' 98.8(4)
C8A C8 S1' 141.2(4)
C2A C8A C8 120.80(19)
C2A C8A C9 112.39(19)
C8 C8A C9 126.8(2)
C7 C10 H10A 109.5
C7 C10 H10B 109.5
H10A C10 H10B 109.5
C7 C10 H10C 109.5
H10A C10 H10C 109.5
H10B C10 H10C 109.5
N1 C11 C12 120.68(19)
N1 C11 S1' 116.0(4)
C12 C11 S1' 117.5(2)
N1 C11 S1 126.73(17)
C12 C11 S1 112.58(14)
C17 C12 C13 119.00(19)
C17 C12 C11 122.20(18)
C13 C12 C11 118.78(18)
C14 C13 C12 120.6(2)
C14 C13 H13A 119.7
C12 C13 H13A 119.7
C13 C14 C15 119.9(2)
C13 C14 H14A 120.0
C15 C14 H14A 120.0
C16 C15 C14 120.0(2)
C16 C15 H15A 120.0
C14 C15 H15A 120.0
C15 C16 C17 120.4(2)
C15 C16 H16A 119.8
C17 C16 H16A 119.8
C16 C17 C12 120.08(19)
C16 C17 H17A 120.0
C12 C17 H17A 120.0

loop_
_geom_bond_atom_site_label_1
_geom_bond_atom_site_label_2
_geom_bond_distance
S1 C8 1.777(2)
S1 C11 1.795(2)
S1' C8 1.778(2)
S1' C11 1.795(3)
N1 C11 1.264(3)
N1 H1N 0.85(3)
C1 C2 1.509(3)
C1 C9 1.540(3)
C1 H1A 0.9900
C1 H1B 0.9900
O2 C2 1.215(3)
C2A C8A 1.373(3)
C2A C3A 1.426(3)
C2A C2 1.484(3)
C9 C8A 1.502(3)
C9 H9A 0.9900
C9 H9B 0.9900
C3A C3 1.418(3)
C3A C6A 1.419(3)
C3 C4 1.378(3)
C3 H3A 0.9500
C4 C5 1.384(4)
C4 H4A 0.9500
C5 C6 1.370(3)
C5 H5A 0.9500
C6A C6 1.422(3)
C6A C7 1.434(3)
C6 H6A 0.9500
C7 C8 1.378(3)
C7 C10 1.504(3)
C8 C8A 1.422(3)
C10 H10A 0.9800
C10 H10B 0.9800
C10 H10C 0.9800
C11 C12 1.489(3)
C12 C17 1.395(3)
C12 C13 1.396(3)
C13 C14 1.385(3)
C13 H13A 0.9500
C14 C15 1.388(3)
C14 H14A 0.9500
C15 C16 1.380(3)
C15 H15A 0.9500
C16 C17 1.389(3)
C16 H16A 0.9500
C17 H17A 0.9500

loop_
_geom_torsion_atom_site_label_1
_geom_torsion_atom_site_label_2
_geom_torsion_atom_site_label_3
_geom_torsion_atom_site_label_4
_geom_torsion
C8A C2A C2 O2 179.5(2)
C3A C2A C2 O2 -0.9(4)
C8A C2A C2 C1 -1.4(2)
C3A C2A C2 C1 178.2(2)
C9 C1 C2 O2 -178.6(2)
C9 C1 C2 C2A 2.3(2)
C2 C1 C9 C8A -2.2(2)
C8A C2A C3A C3 -179.0(2)
C2 C2A C3A C3 1.5(3)
C8A C2A C3A C6A 0.8(3)
C2 C2A C3A C6A -178.75(19)
C6A C3A C3 C4 -0.4(3)
C2A C3A C3 C4 179.3(2)
C3A C3 C4 C5 0.3(3)
C3 C4 C5 C6 0.2(3)
C3 C3A C6A C6 0.0(3)
C2A C3A C6A C6 -179.77(18)
C3 C3A C6A C7 179.23(19)
C2A C3A C6A C7 -0.6(3)
C4 C5 C6 C6A -0.7(3)
C3A C6A C6 C5 0.5(3)
C7 C6A C6 C5 -178.69(19)
C3A C6A C7 C8 -0.4(3)
C6 C6A C7 C8 178.75(19)
C3A C6A C7 C10 179.65(19)
C6 C6A C7 C10 -1.2(3)
C6A C7 C8 C8A 1.2(3)
C10 C7 C8 C8A -178.9(2)
C6A C7 C8 S1 -173.86(15)
C10 C7 C8 S1 6.0(3)
C6A C7 C8 S1' 177.7(3)
C10 C7 C8 S1' -2.4(4)
C11 S1 C8 C7 -93.92(19)
C11 S1 C8 C8A 90.90(17)
C11 S1' C8 C7 -122.8(6)
C11 S1' C8 C8A 52.3(10)
C3A C2A C8A C8 -0.1(3)
C2 C2A C8A C8 179.56(18)
C3A C2A C8A C9 -179.72(18)
C2 C2A C8A C9 -0.1(2)
C7 C8 C8A C2A -0.9(3)
S1 C8 C8A C2A 174.39(15)
S1' C8 C8A C2A -175.4(5)
C7 C8 C8A C9 178.62(19)
S1 C8 C8A C9 -6.0(3)
S1' C8 C8A C9 4.2(6)
C1 C9 C8A C2A 1.5(2)
C1 C9 C8A C8 -178.1(2)
C8 S1' C11 N1 48.1(8)
C8 S1' C11 C12 -158.5(4)
C8 S1 C11 N1 1.8(2)
C8 S1 C11 C12 -179.01(15)
N1 C11 C12 C17 -159.7(2)
S1' C11 C12 C17 48.2(6)
S1 C11 C12 C17 21.0(3)
N1 C11 C12 C13 21.7(3)
S1' C11 C12 C13 -130.4(5)
S1 C11 C12 C13 -157.51(16)
C17 C12 C13 C14 -1.0(3)
C11 C12 C13 C14 177.6(2)
C12 C13 C14 C15 1.1(3)
C13 C14 C15 C16 -0.6(3)
C14 C15 C16 C17 -0.2(4)
C15 C16 C17 C12 0.3(3)
C13 C12 C17 C16 0.2(3)
C11 C12 C17 C16 -178.3(2)
